data_1575305
loop_
_publ_author_name
'Schwamm, Ryan J.'
'Bhide, Malavika A.'
'Nichol, Gary S.'
'Cowley, Michael J.'

_publ_section_title
;
 Reversible addition of ethene to gallium(i) monomers and dimers.
;
_journal_issue 29
_journal_name_full 'Chemical science'
_journal_page_first 13333
_journal_page_last 13344
_journal_paper_doi 10.1039/d4sc06894g
_journal_volume 16
_journal_year 2025
_chemical_formula_moiety 'C50 H78 Ga2 N2 P2, C6 D6'
_chemical_formula_sum 'C56 H78 D6 Ga2 N2 P2'
_chemical_formula_weight 992.66
_space_group_crystal_system orthorhombic
_space_group_IT_number 33
_space_group_name_Hall 'P 2c -2n'
_space_group_name_H-M_alt 'P n a 21'
_atom_sites_solution_hydrogens geom
_audit_creation_date 2022-08-26
_audit_creation_method
;
Olex2 1.5-beta
(compiled 2022.04.07 svn.rca3783a0 for OlexSys, GUI svn.r6498)
;
_audit_update_record
;
2024-09-16 deposited with the CCDC.	2025-04-10 downloaded from the CCDC.
;
_cell_angle_alpha 90
_cell_angle_beta 90
_cell_angle_gamma 90
_cell_formula_units_Z 4
_cell_length_a 28.6854(12)
_cell_length_b 8.5990(3)
_cell_length_c 21.4708(10)
_cell_measurement_reflns_used 7387
_cell_measurement_temperature 120.01(10)
_cell_measurement_theta_max 28.9400
_cell_measurement_theta_min 3.7680
_cell_volume 5296.1(4)
_computing_cell_refinement 'CrysAlisPro 1.171.41.93a (Rigaku OD, 2020)'
_computing_data_collection 'CrysAlisPro 1.171.41.93a (Rigaku OD, 2020)'
_computing_data_reduction 'CrysAlisPro 1.171.41.93a (Rigaku OD, 2020)'
_computing_molecular_graphics 'Olex2 1.5-beta (Dolomanov et al., 2009)'
_computing_publication_material 'Olex2 1.5-beta (Dolomanov et al., 2009)'
_computing_structure_refinement 'SHELXL 2018/3 (Sheldrick, 2015)'
_computing_structure_solution 'SHELXT 2018/2 (Sheldrick, 2018)'
_diffrn_ambient_environment N~2~
_diffrn_ambient_temperature 120.01(10)
_diffrn_detector 'CCD plate'
_diffrn_detector_area_resol_mean 8.0521
_diffrn_detector_type Eos
_diffrn_measured_fraction_theta_full 0.997
_diffrn_measured_fraction_theta_max 0.877
_diffrn_measurement_details
;
List of Runs (angles in degrees, time in seconds):

  # Type    Start    End  Width  t~exp~   \w     \q     \k     \f   Frames
#--------------------------------------------------------------------------
  1  \w    -65.00  12.00   1.00   30.00    --  -19.31 109.00 -29.00   77
  2  \w    -15.00  89.00   1.00   30.00    --   21.19  19.00-142.00  104
  3  \w      6.00  38.00   1.00   30.00    --   21.19  77.00-180.00   32
  4  \w     -7.00  25.00   1.00   30.00    --   21.19  77.00 150.00   32
;
_diffrn_measurement_device 'four-circle diffractometer'
_diffrn_measurement_device_type 'Xcalibur, Eos'
_diffrn_measurement_method '\w scans'
_diffrn_orient_matrix_type 'CrysAlisPro convention (1999,Acta A55,543-557)'
_diffrn_orient_matrix_UB_11 -0.0053373000
_diffrn_orient_matrix_UB_12 0.0144357000
_diffrn_orient_matrix_UB_13 0.0317446000
_diffrn_orient_matrix_UB_21 0.0235128000
_diffrn_orient_matrix_UB_22 -0.0152146000
_diffrn_orient_matrix_UB_23 0.0081724000
_diffrn_orient_matrix_UB_31 0.0054443000
_diffrn_orient_matrix_UB_32 0.0797812000
_diffrn_orient_matrix_UB_33 -0.0041923000
_diffrn_radiation_monochromator graphite
_diffrn_radiation_probe x-ray
_diffrn_radiation_type 'Mo K\a'
_diffrn_radiation_wavelength 0.71073
_diffrn_reflns_av_R_equivalents 0.0577
_diffrn_reflns_av_unetI/netI 0.0642
_diffrn_reflns_Laue_measured_fraction_full 0.997
_diffrn_reflns_Laue_measured_fraction_max 0.877
_diffrn_reflns_limit_h_max 23
_diffrn_reflns_limit_h_min -39
_diffrn_reflns_limit_k_max 11
_diffrn_reflns_limit_k_min -12
_diffrn_reflns_limit_l_max 28
_diffrn_reflns_limit_l_min -12
_diffrn_reflns_number 29105
_diffrn_reflns_point_group_measured_fraction_full 0.644
_diffrn_reflns_point_group_measured_fraction_max 0.546
_diffrn_reflns_theta_full 25.242
_diffrn_reflns_theta_max 30.568
_diffrn_reflns_theta_min 3.325
_diffrn_source 'fine-focus sealed X-ray tube'
_diffrn_source_type 'Enhance (Mo) X-ray Source'
_exptl_absorpt_coefficient_mu 1.114
_exptl_absorpt_correction_T_max 0.388
_exptl_absorpt_correction_T_min 0.204
_exptl_absorpt_correction_type analytical
_exptl_absorpt_process_details
;
CrysAlisPro 1.171.41.93a (Rigaku Oxford Diffraction, 2020)
Analytical numeric absorption correction using a multifaceted crystal
model based on expressions derived by R.C. Clark & J.S. Reid.
(Clark, R. C. & Reid, J. S. (1995). Acta Cryst. A51, 887-897)
Empirical absorption correction using spherical harmonics,
implemented in SCALE3 ABSPACK scaling algorithm.
;
_exptl_crystal_colour colourless
_exptl_crystal_density_diffrn 1.245
_exptl_crystal_description block
_exptl_crystal_F_000 2104
_exptl_crystal_size_max 0.31
_exptl_crystal_size_mid 0.22
_exptl_crystal_size_min 0.16
_refine_diff_density_max 0.579
_refine_diff_density_min -0.576
_refine_diff_density_rms 0.086
_refine_ls_abs_structure_details
;
 Refined as an inversion twin.
;
_refine_ls_abs_structure_Flack 0.490(12)
_refine_ls_extinction_method none
_refine_ls_goodness_of_fit_ref 1.081
_refine_ls_hydrogen_treatment constr
_refine_ls_matrix_type full
_refine_ls_number_parameters 652
_refine_ls_number_reflns 8872
_refine_ls_number_restraints 100
_refine_ls_restrained_S_all 1.078
_refine_ls_R_factor_all 0.0588
_refine_ls_R_factor_gt 0.0446
_refine_ls_shift/su_max 0.001
_refine_ls_shift/su_mean 0.000
_refine_ls_structure_factor_coef Fsqd
_refine_ls_weighting_details 'w=1/[\s^2^(Fo^2^)+(0.0273P)^2^+0.6456P] where P=(Fo^2^+2Fc^2^)/3'
_refine_ls_weighting_scheme calc
_refine_ls_wR_factor_gt 0.0763
_refine_ls_wR_factor_ref 0.0828
_reflns_Friedel_coverage 0.216
_reflns_Friedel_fraction_full 0.270
_reflns_Friedel_fraction_max 0.199
_reflns_number_gt 7592
_reflns_number_total 8872
_reflns_threshold_expression 'I > 2\s(I)'
_cod_data_source_file d4sc06894g3.cif
_cod_data_source_block rjs311
_cod_database_code 1575305
_shelx_shelxl_version_number 2018/3
_chemical_oxdiff_formula 'C H N P Ga'
_chemical_oxdiff_usercomment '@ 120 K, Ga(I) + ethene'
_shelx_space_group_comment
;
The symmetry employed for this shelxl refinement is uniquely defined
by the following loop, which should always be used as a source of
symmetry information in preference to the above space-group names.
They are only intended as comments.
;
_shelx_estimated_absorpt_t_max 0.842
_shelx_estimated_absorpt_t_min 0.724
_olex2_refinement_description
;
1. Twinned data refinement
 Scales: 0.510(12)
 0.490(12)
2. Fixed Uiso
 At 1.2 times of:
  All C(H) groups, All C(H,H) groups
 At 1.5 times of:
  All C(H,H,H) groups
3. Restrained distances
 C6A-C2A \\sim C6-C2
 with sigma of 0.02
 C6A-C5A \\sim C6-C5
 with sigma of 0.02
 C7-C2A \\sim C2-C1
 with sigma of 0.02
 C3A-C2A \\sim C3-C2
 with sigma of 0.02
 C5A-C1 \\sim C7-C5
 with sigma of 0.02
 C4A-C3A \\sim C4-C3
 with sigma of 0.02
 C5A-C4A \\sim C5-C4
 with sigma of 0.02
 C28A-C27A \\sim C28-C27
 with sigma of 0.02
 C30A-C26 \\sim C30-C29
 with sigma of 0.02
 C28A-C26 \\sim C29-C28
 with sigma of 0.02
 C29-C27A \\sim C27-C26
 with sigma of 0.02
 C30A-C29 \\sim C30-C26
 with sigma of 0.02
4. Rigid body (RIGU) restrains
 C3A, C5A, C2A, C4A, C6A, C1, C7
 with sigma for 1-2 distances of 0.001 and sigma for 1-3 distances of 0.001
 C27A, C30A, C28A, C26, C29
 with sigma for 1-2 distances of 0.001 and sigma for 1-3 distances of 0.001
5. Others
 Sof(C3A)=Sof(H3AA)=Sof(H3AB)=Sof(C4A)=Sof(H4AA)=Sof(H4AB)=Sof(C6A)=Sof(H6AA)=
 Sof(H6AB)=Sof(C2A)=Sof(H2A)=Sof(C5A)=Sof(H5A)=1-FVAR(1)
 Sof(C4)=Sof(H4A)=Sof(H4B)=Sof(C3)=Sof(H3A)=Sof(H3B)=Sof(C2)=Sof(H2)=Sof(C5)=
 Sof(H5)=Sof(C6)=Sof(H6A)=Sof(H6B)=FVAR(1)
 Sof(H26A)=Sof(H29A)=Sof(C27A)=Sof(H27C)=Sof(H27D)=Sof(C28A)=Sof(H28C)=
 Sof(H28D)=Sof(C30A)=Sof(H30C)=Sof(H30D)=1-FVAR(2)
 Sof(H26)=Sof(H29)=Sof(C30)=Sof(H30A)=Sof(H30B)=Sof(C27)=Sof(H27A)=Sof(H27B)=
 Sof(C28)=Sof(H28A)=Sof(H28B)=FVAR(2)
6.a Ternary CH refined with riding coordinates:
 C26(H26), C26(H26A), C29(H29), C29(H29A), C2(H2), C5(H5), C2A(H2A), C5A(H5A)
6.b Secondary CH2 refined with riding coordinates:
 C49(H49A,H49B), C50(H50A,H50B), C4(H4A,H4B), C3(H3A,H3B), C6(H6A,H6B),
 C30(H30A,H30B), C27(H27A,H27B), C28(H28A,H28B), C3A(H3AA,H3AB), C4A(H4AA,H4AB),
  C6A(H6AA,H6AB), C27A(H27C,H27D), C28A(H28C,H28D), C30A(H30C,H30D)
6.c Aromatic/amide H refined with riding coordinates:
 C20(H20), C18(H18), C44(H44), C42(H42), C51(D51), C53(D53), C52(D52),
 C56(D56), C54(D54), C55(D55)
6.d Idealised Me refined as rotating group:
 C39(H39A,H39B,H39C), C22(H22A,H22B,H22C), C33(H33A,H33B,H33C), C15(H15A,H15B,
 H15C), C35(H35A,H35B,H35C), C24(H24A,H24B,H24C), C38(H38A,H38B,H38C), C14(H14A,
 H14B,H14C), C46(H46A,H46B,H46C), C23(H23A,H23B,H23C), C34(H34A,H34B,H34C),
 C47(H47A,H47B,H47C), C9(H9A,H9B,H9C), C13(H13A,H13B,H13C), C37(H37A,H37B,H37C),
  C48(H48A,H48B,H48C), C11(H11A,H11B,H11C), C10(H10A,H10B,H10C)
;
_olex2_submission_special_instructions 'No special instructions were received'
_oxdiff_exptl_absorpt_empirical_details
;
Empirical correction (ABSPACK) includes:
- Absorption correction using spherical harmonics
- Frame scaling
;
_oxdiff_exptl_absorpt_empirical_full_max 1.144
_oxdiff_exptl_absorpt_empirical_full_min 0.746

loop_
_space_group_symop_operation_xyz
'x, y, z'
'-x, -y, z+1/2'
'x+1/2, -y+1/2, z'
'-x+1/2, y+1/2, z+1/2'

loop_
_atom_site_label
_atom_site_type_symbol
_atom_site_fract_x
_atom_site_fract_y
_atom_site_fract_z
_atom_site_U_iso_or_equiv
_atom_site_adp_type
_atom_site_occupancy
_atom_site_site_symmetry_order
_atom_site_calc_flag
_atom_site_refinement_flags_posn
_atom_site_refinement_flags_adp
_atom_site_refinement_flags_occupancy
_atom_site_disorder_assembly
_atom_site_disorder_group
Ga1 Ga 0.63430(2) 0.64888(5) 0.67335(2) 0.01545(10) Uani 1 1 d . . . . .
Ga2 Ga 0.62845(2) 0.67602(5) 0.55862(2) 0.01707(10) Uani 1 1 d . . . . .
P2 P 0.69067(4) 0.77109(12) 0.49094(6) 0.0182(2) Uani 1 1 d . . . . .
P1 P 0.56712(4) 0.61084(12) 0.74283(6) 0.0181(2) Uani 1 1 d . . . . .
N1 N 0.66507(11) 0.7428(4) 0.74732(19) 0.0174(8) Uani 1 1 d . . . . .
N2 N 0.58558(12) 0.7675(4) 0.49654(19) 0.0234(9) Uani 1 1 d . . . . .
C49 C 0.65853(15) 0.4452(5) 0.6367(2) 0.0236(10) Uani 1 1 d . . . . .
H49A H 0.692721 0.447565 0.630493 0.028 Uiso 1 1 calc R U . . .
H49B H 0.650124 0.354777 0.662934 0.028 Uiso 1 1 calc R U . . .
C16 C 0.71263(14) 0.7913(4) 0.7480(2) 0.0171(9) Uani 1 1 d . . . . .
C40 C 0.53630(15) 0.7662(5) 0.5031(2) 0.0233(11) Uani 1 1 d . . . . .
C31 C 0.65275(15) 0.8680(5) 0.4396(2) 0.0192(9) Uani 1 1 d . . . . .
C21 C 0.72405(14) 0.9486(5) 0.7379(2) 0.0185(9) Uani 1 1 d . . . . .
C17 C 0.74808(14) 0.6810(5) 0.7565(2) 0.0192(9) Uani 1 1 d . . . . .
C32 C 0.72273(16) 0.6133(5) 0.4474(2) 0.0260(10) Uani 1 1 d . . . . .
C25 C 0.60581(15) 0.8519(4) 0.4507(2) 0.0204(10) Uani 1 1 d . . . . .
C50 C 0.63224(16) 0.4440(5) 0.5745(2) 0.0274(11) Uani 1 1 d . . . . .
H50A H 0.600951 0.396466 0.578570 0.033 Uiso 1 1 calc R U . . .
H50B H 0.650022 0.389566 0.541548 0.033 Uiso 1 1 calc R U . . .
C12 C 0.51377(15) 0.7265(5) 0.7239(2) 0.0246(11) Uani 1 1 d . . . . .
C45 C 0.51198(16) 0.8983(5) 0.5250(3) 0.0287(11) Uani 1 1 d . . . . .
C20 C 0.77110(15) 0.9920(5) 0.7371(2) 0.0224(10) Uani 1 1 d . . . . .
H20 H 0.778875 1.098265 0.730859 0.027 Uiso 1 1 calc R U . . .
C39 C 0.69697(16) 1.0347(5) 0.5597(3) 0.0362(12) Uani 1 1 d . . . . .
H39A H 0.675706 0.979315 0.587665 0.054 Uiso 1 1 calc R U . . .
H39B H 0.678915 1.088452 0.527443 0.054 Uiso 1 1 calc R U . . .
H39C H 0.715048 1.110861 0.583520 0.054 Uiso 1 1 calc R U . . .
C19 C 0.80667(14) 0.8848(5) 0.7450(2) 0.0231(10) Uani 1 1 d . . . . .
C18 C 0.79434(14) 0.7307(5) 0.7546(2) 0.0214(10) Uani 1 1 d . . . . .
H18 H 0.818374 0.655955 0.760096 0.026 Uiso 1 1 calc R U . . .
C44 C 0.46382(16) 0.8900(5) 0.5303(3) 0.0328(12) Uani 1 1 d . . . . .
H44 H 0.447331 0.979064 0.544372 0.039 Uiso 1 1 calc R U . . .
C36 C 0.73037(14) 0.9175(5) 0.5288(2) 0.0249(10) Uani 1 1 d . . . . .
C22 C 0.73607(15) 0.5127(5) 0.7689(3) 0.0297(12) Uani 1 1 d . . . . .
H22A H 0.722022 0.503175 0.810282 0.045 Uiso 1 1 calc R U . . .
H22B H 0.764492 0.449602 0.766973 0.045 Uiso 1 1 calc R U . . .
H22C H 0.713926 0.476142 0.737334 0.045 Uiso 1 1 calc R U . . .
C41 C 0.51151(15) 0.6307(5) 0.4882(2) 0.0233(10) Uani 1 1 d . . . . .
C33 C 0.68487(17) 0.5174(5) 0.4155(2) 0.0339(12) Uani 1 1 d . . . . .
H33A H 0.662616 0.480049 0.446785 0.051 Uiso 1 1 calc R U . . .
H33B H 0.699135 0.428284 0.394391 0.051 Uiso 1 1 calc R U . . .
H33C H 0.668545 0.582132 0.384969 0.051 Uiso 1 1 calc R U . . .
C15 C 0.53277(17) 0.8848(5) 0.7025(3) 0.0409(16) Uani 1 1 d . . . . .
H15A H 0.553073 0.927854 0.734916 0.061 Uiso 1 1 calc R U . . .
H15B H 0.506732 0.956163 0.694992 0.061 Uiso 1 1 calc R U . . .
H15C H 0.550636 0.871405 0.663966 0.061 Uiso 1 1 calc R U . . .
C26 C 0.58082(16) 0.9371(5) 0.3984(2) 0.0295(11) Uani 1 1 d D . . . .
H26 H 0.547595 0.967288 0.405655 0.035 Uiso 0.748(6) 1 calc R U P A 1
H26A H 0.547364 0.908261 0.392193 0.035 Uiso 0.252(6) 1 calc R U P A 2
C42 C 0.46345(16) 0.6289(5) 0.4954(2) 0.0283(11) Uani 1 1 d . . . . .
H42 H 0.446897 0.536159 0.485960 0.034 Uiso 1 1 calc R U . . .
C35 C 0.74951(18) 0.5071(6) 0.4929(3) 0.0402(14) Uani 1 1 d . . . . .
H35A H 0.775348 0.565320 0.511563 0.060 Uiso 1 1 calc R U . . .
H35B H 0.761836 0.417133 0.470242 0.060 Uiso 1 1 calc R U . . .
H35C H 0.728371 0.471416 0.525776 0.060 Uiso 1 1 calc R U . . .
C43 C 0.43885(16) 0.7570(6) 0.5158(3) 0.0303(11) Uani 1 1 d . . . . .
C29 C 0.65779(16) 0.9631(5) 0.3797(2) 0.0279(10) Uani 1 1 d D . . . .
H29 H 0.688344 1.018048 0.375373 0.033 Uiso 0.748(6) 1 calc R U P A 1
H29A H 0.687364 0.949366 0.355645 0.033 Uiso 0.252(6) 1 calc R U P A 2
C24 C 0.68687(15) 1.0693(5) 0.7301(2) 0.0255(11) Uani 1 1 d . . . . .
H24A H 0.659461 1.022285 0.710376 0.038 Uiso 1 1 calc R U . . .
H24B H 0.698618 1.153820 0.703782 0.038 Uiso 1 1 calc R U . . .
H24C H 0.678192 1.110830 0.770970 0.038 Uiso 1 1 calc R U . . .
C38 C 0.76016(17) 0.8402(6) 0.5784(3) 0.0363(13) Uani 1 1 d . . . . .
H38A H 0.783523 0.773648 0.558425 0.055 Uiso 1 1 calc R U . . .
H38B H 0.740301 0.776867 0.605533 0.055 Uiso 1 1 calc R U . . .
H38C H 0.775859 0.920158 0.603232 0.055 Uiso 1 1 calc R U . . .
C14 C 0.48597(15) 0.6538(5) 0.6703(3) 0.0323(11) Uani 1 1 d . . . . .
H14A H 0.507173 0.627555 0.636072 0.048 Uiso 1 1 calc R U . . .
H14B H 0.462532 0.728051 0.655530 0.048 Uiso 1 1 calc R U . . .
H14C H 0.470424 0.559155 0.685006 0.048 Uiso 1 1 calc R U . . .
C51 C 0.5855(2) 0.8381(7) 0.1498(3) 0.0493(16) Uani 1 1 d . . . . .
D51 D 0.554729 0.851086 0.165489 0.059 Uiso 1 1 calc R U . . .
C1 C 0.64041(15) 0.7430(6) 0.8001(2) 0.0278(10) Uani 1 1 d D . . . .
C46 C 0.53714(16) 0.4890(5) 0.4630(3) 0.0324(12) Uani 1 1 d . . . . .
H46A H 0.514504 0.408227 0.451904 0.049 Uiso 1 1 calc R U . . .
H46B H 0.558405 0.448933 0.494911 0.049 Uiso 1 1 calc R U . . .
H46C H 0.555015 0.518537 0.425934 0.049 Uiso 1 1 calc R U . . .
C8 C 0.55197(16) 0.4016(5) 0.7589(3) 0.0342(13) Uani 1 1 d . . . . .
C23 C 0.85739(14) 0.9333(6) 0.7433(3) 0.0355(13) Uani 1 1 d . . . . .
H23A H 0.859548 1.043493 0.731940 0.053 Uiso 1 1 calc R U . . .
H23B H 0.874070 0.870543 0.712414 0.053 Uiso 1 1 calc R U . . .
H23C H 0.871383 0.917459 0.784453 0.053 Uiso 1 1 calc R U . . .
C53 C 0.6637(2) 0.9311(6) 0.1399(3) 0.0427(14) Uani 1 1 d . . . . .
D53 D 0.686521 1.008608 0.147686 0.051 Uiso 1 1 calc R U . . .
C34 C 0.75642(17) 0.6756(6) 0.3977(3) 0.0366(13) Uani 1 1 d . . . . .
H34A H 0.740999 0.757651 0.373646 0.055 Uiso 1 1 calc R U . . .
H34B H 0.765506 0.590745 0.369754 0.055 Uiso 1 1 calc R U . . .
H34C H 0.784245 0.718110 0.417990 0.055 Uiso 1 1 calc R U . . .
C47 C 0.38637(16) 0.7516(7) 0.5234(3) 0.0464(15) Uani 1 1 d . . . . .
H47A H 0.378660 0.708981 0.564515 0.070 Uiso 1 1 calc R U . . .
H47B H 0.372888 0.685246 0.490992 0.070 Uiso 1 1 calc R U . . .
H47C H 0.373624 0.856892 0.519781 0.070 Uiso 1 1 calc R U . . .
C9 C 0.59518(18) 0.3323(6) 0.7919(3) 0.0470(16) Uani 1 1 d . . . . .
H9A H 0.623522 0.366859 0.770472 0.070 Uiso 1 1 calc R U . . .
H9B H 0.593464 0.218509 0.790793 0.070 Uiso 1 1 calc R U . . .
H9C H 0.595932 0.367652 0.835255 0.070 Uiso 1 1 calc R U . . .
C13 C 0.48203(16) 0.7532(6) 0.7805(3) 0.0401(14) Uani 1 1 d . . . . .
H13A H 0.467551 0.654577 0.792722 0.060 Uiso 1 1 calc R U . . .
H13B H 0.457697 0.828523 0.769722 0.060 Uiso 1 1 calc R U . . .
H13C H 0.500598 0.793552 0.815265 0.060 Uiso 1 1 calc R U . . .
C52 C 0.6188(2) 0.9494(7) 0.1615(3) 0.0507(16) Uani 1 1 d . . . . .
D52 D 0.610808 1.039720 0.184602 0.061 Uiso 1 1 calc R U . . .
C4 C 0.5811(3) 0.8687(10) 0.8939(4) 0.046(2) Uani 0.760(8) 1 d D . P B 1
H4A H 0.570875 0.884112 0.937536 0.055 Uiso 0.760(8) 1 calc R U P B 1
H4B H 0.558992 0.922448 0.865761 0.055 Uiso 0.760(8) 1 calc R U P B 1
C7 C 0.59495(16) 0.6922(6) 0.8076(2) 0.0338(12) Uani 1 1 d D . . . .
C37 C 0.76083(18) 1.0047(6) 0.4820(3) 0.0409(14) Uani 1 1 d . . . . .
H37A H 0.777098 1.089777 0.503261 0.061 Uiso 1 1 calc R U . . .
H37B H 0.741200 1.047356 0.448794 0.061 Uiso 1 1 calc R U . . .
H37C H 0.783728 0.933075 0.464039 0.061 Uiso 1 1 calc R U . . .
C48 C 0.53788(19) 1.0456(5) 0.5417(3) 0.0488(17) Uani 1 1 d . . . . .
H48A H 0.568064 1.018827 0.560211 0.073 Uiso 1 1 calc R U . . .
H48B H 0.519484 1.105680 0.571745 0.073 Uiso 1 1 calc R U . . .
H48C H 0.542866 1.107852 0.504078 0.073 Uiso 1 1 calc R U . . .
C11 C 0.54518(19) 0.3160(5) 0.6968(3) 0.0510(19) Uani 1 1 d . . . . .
H11A H 0.519450 0.363985 0.673685 0.076 Uiso 1 1 calc R U . . .
H11B H 0.537910 0.206532 0.704841 0.076 Uiso 1 1 calc R U . . .
H11C H 0.573860 0.323044 0.672110 0.076 Uiso 1 1 calc R U . . .
C56 C 0.59643(19) 0.7092(6) 0.1159(3) 0.0433(13) Uani 1 1 d . . . . .
D56 D 0.573246 0.633494 0.107007 0.052 Uiso 1 1 calc R U . . .
C54 C 0.67497(19) 0.7996(6) 0.1071(3) 0.0442(15) Uani 1 1 d . . . . .
D54 D 0.706051 0.784347 0.093118 0.053 Uiso 1 1 calc R U . . .
C3 C 0.6317(3) 0.9287(9) 0.8841(4) 0.042(2) Uani 0.760(8) 1 d D . P B 1
H3A H 0.633040 1.006800 0.850257 0.050 Uiso 0.760(8) 1 calc R U P B 1
H3B H 0.644269 0.975355 0.922769 0.050 Uiso 0.760(8) 1 calc R U P B 1
C2 C 0.6589(2) 0.7796(9) 0.8662(3) 0.0307(18) Uani 0.760(8) 1 d D . P B 1
H2 H 0.693491 0.783310 0.871300 0.037 Uiso 0.760(8) 1 calc R U P B 1
C5 C 0.5845(2) 0.6971(9) 0.8782(4) 0.036(2) Uani 0.760(8) 1 d D . P B 1
H5 H 0.557855 0.630993 0.892559 0.043 Uiso 0.760(8) 1 calc R U P B 1
C6 C 0.6324(3) 0.6576(10) 0.9064(4) 0.041(2) Uani 0.760(8) 1 d D . P B 1
H6A H 0.642275 0.549453 0.897758 0.049 Uiso 0.760(8) 1 calc R U P B 1
H6B H 0.634163 0.679565 0.951587 0.049 Uiso 0.760(8) 1 calc R U P B 1
C30 C 0.6162(2) 1.0698(7) 0.3856(4) 0.0312(18) Uani 0.748(6) 1 d D . P A 1
H30A H 0.609397 1.127037 0.346602 0.037 Uiso 0.748(6) 1 calc R U P A 1
H30B H 0.619020 1.143281 0.420862 0.037 Uiso 0.748(6) 1 calc R U P A 1
C27 C 0.5919(2) 0.8342(8) 0.3381(3) 0.0324(18) Uani 0.748(6) 1 d D . P A 1
H27A H 0.585699 0.722915 0.346414 0.039 Uiso 0.748(6) 1 calc R U P A 1
H27B H 0.572550 0.867970 0.302420 0.039 Uiso 0.748(6) 1 calc R U P A 1
C10 C 0.5093(2) 0.3791(7) 0.7998(4) 0.067(2) Uani 1 1 d . . . . .
H10A H 0.512876 0.440053 0.838066 0.100 Uiso 1 1 calc R U . . .
H10B H 0.506128 0.268717 0.810396 0.100 Uiso 1 1 calc R U . . .
H10C H 0.481483 0.413866 0.777350 0.100 Uiso 1 1 calc R U . . .
C55 C 0.6414(2) 0.6893(6) 0.0944(3) 0.0461(16) Uani 1 1 d . . . . .
D55 D 0.649179 0.599544 0.070839 0.055 Uiso 1 1 calc R U . . .
C28 C 0.6448(2) 0.8609(8) 0.3240(3) 0.0312(17) Uani 0.748(6) 1 d D . P A 1
H28A H 0.662453 0.762029 0.323814 0.037 Uiso 0.748(6) 1 calc R U P A 1
H28B H 0.649531 0.915714 0.283965 0.037 Uiso 0.748(6) 1 calc R U P A 1
C3A C 0.6034(6) 0.677(2) 0.9182(10) 0.027(3) Uani 0.240(8) 1 d D . P B 2
H3AA H 0.597530 0.564615 0.911371 0.032 Uiso 0.240(8) 1 calc R U P B 2
H3AB H 0.593615 0.705267 0.960959 0.032 Uiso 0.240(8) 1 calc R U P B 2
C4A C 0.6553(6) 0.719(2) 0.9063(10) 0.026(3) Uani 0.240(8) 1 d D . P B 2
H4AA H 0.670467 0.756343 0.944907 0.031 Uiso 0.240(8) 1 calc R U P B 2
H4AB H 0.672763 0.628514 0.890055 0.031 Uiso 0.240(8) 1 calc R U P B 2
C6A C 0.6062(7) 0.930(2) 0.8764(11) 0.023(3) Uani 0.240(8) 1 d D . P B 2
H6AA H 0.606371 0.969981 0.919578 0.028 Uiso 0.240(8) 1 calc R U P B 2
H6AB H 0.596553 1.012082 0.846805 0.028 Uiso 0.240(8) 1 calc R U P B 2
C2A C 0.5786(7) 0.778(2) 0.8689(8) 0.026(3) Uani 0.240(8) 1 d D . P B 2
H2A H 0.544076 0.787339 0.874111 0.031 Uiso 0.240(8) 1 calc R U P B 2
C5A C 0.6525(7) 0.849(2) 0.8577(9) 0.022(3) Uani 0.240(8) 1 d D . P B 2
H5A H 0.680512 0.916838 0.853560 0.026 Uiso 0.240(8) 1 calc R U P B 2
C27A C 0.6432(6) 1.1318(18) 0.3950(10) 0.031(4) Uani 0.252(6) 1 d D . P A 2
H27C H 0.647200 1.200585 0.358417 0.037 Uiso 0.252(6) 1 calc R U P A 2
H27D H 0.661470 1.173736 0.430270 0.037 Uiso 0.252(6) 1 calc R U P A 2
C28A C 0.5904(6) 1.1151(17) 0.4127(9) 0.028(3) Uani 0.252(6) 1 d D . P A 2
H28C H 0.570584 1.183392 0.386697 0.034 Uiso 0.252(6) 1 calc R U P A 2
H28D H 0.585083 1.139457 0.457177 0.034 Uiso 0.252(6) 1 calc R U P A 2
C30A C 0.6107(6) 0.911(2) 0.3460(8) 0.032(3) Uani 0.252(6) 1 d D . P A 2
H30C H 0.602809 0.978921 0.310162 0.038 Uiso 0.252(6) 1 calc R U P A 2
H30D H 0.611290 0.801123 0.332755 0.038 Uiso 0.252(6) 1 calc R U P A 2

loop_
_atom_site_aniso_label
_atom_site_aniso_U_11
_atom_site_aniso_U_22
_atom_site_aniso_U_33
_atom_site_aniso_U_23
_atom_site_aniso_U_13
_atom_site_aniso_U_12
Ga1 0.0156(2) 0.01685(19) 0.0139(3) 0.0010(2) -0.0001(2) 0.00223(16)
Ga2 0.0183(2) 0.0180(2) 0.0149(3) 0.0035(2) -0.0024(2) -0.00067(17)
P2 0.0167(5) 0.0235(5) 0.0143(6) 0.0007(5) -0.0003(5) 0.0011(4)
P1 0.0160(5) 0.0207(5) 0.0177(6) 0.0019(5) 0.0019(5) -0.0008(4)
N1 0.0136(16) 0.0192(17) 0.019(2) 0.0017(15) -0.0005(16) 0.0004(13)
N2 0.0179(18) 0.031(2) 0.021(2) 0.0117(17) -0.0063(17) -0.0070(15)
C49 0.034(2) 0.019(2) 0.018(3) 0.0051(18) 0.001(2) 0.0101(18)
C16 0.017(2) 0.021(2) 0.013(2) 0.0000(18) 0.0023(18) 0.0018(16)
C40 0.021(2) 0.029(2) 0.020(3) 0.0095(19) -0.0058(19) -0.0014(18)
C31 0.020(2) 0.023(2) 0.014(3) 0.0035(18) -0.0002(19) -0.0008(16)
C21 0.020(2) 0.021(2) 0.014(2) -0.0001(17) -0.0003(19) 0.0031(16)
C17 0.018(2) 0.024(2) 0.016(3) -0.0003(18) -0.0021(19) 0.0021(16)
C32 0.029(2) 0.030(2) 0.019(3) -0.005(2) 0.004(2) 0.0088(19)
C25 0.023(2) 0.0145(19) 0.024(3) 0.0024(18) -0.004(2) 0.0014(16)
C50 0.039(3) 0.022(2) 0.021(3) 0.0021(18) -0.001(2) 0.0034(19)
C12 0.017(2) 0.023(2) 0.033(3) -0.001(2) 0.002(2) 0.0016(17)
C45 0.029(3) 0.027(2) 0.030(3) 0.008(2) -0.007(2) -0.0019(19)
C20 0.024(2) 0.019(2) 0.024(3) -0.0006(19) -0.002(2) -0.0061(17)
C39 0.037(3) 0.032(2) 0.040(3) -0.009(3) 0.005(3) -0.0084(19)
C19 0.018(2) 0.033(2) 0.018(3) -0.002(2) 0.003(2) -0.0016(17)
C18 0.015(2) 0.028(2) 0.021(3) -0.0015(19) -0.0019(19) 0.0043(17)
C44 0.032(3) 0.034(3) 0.033(3) 0.005(2) -0.004(2) 0.012(2)
C36 0.018(2) 0.034(2) 0.023(3) -0.007(2) 0.000(2) -0.0065(18)
C22 0.024(2) 0.023(2) 0.042(4) 0.011(2) -0.005(2) 0.0029(18)
C41 0.023(2) 0.029(2) 0.018(3) 0.002(2) -0.003(2) -0.0039(18)
C33 0.046(3) 0.035(3) 0.021(3) -0.008(2) 0.004(2) 0.002(2)
C15 0.027(3) 0.019(2) 0.077(5) 0.007(3) -0.002(3) 0.0069(19)
C26 0.026(2) 0.037(2) 0.025(3) 0.014(2) -0.007(2) -0.0041(19)
C42 0.023(2) 0.032(2) 0.030(3) 0.005(2) -0.006(2) -0.0086(19)
C35 0.048(3) 0.039(3) 0.033(4) -0.002(2) 0.001(3) 0.021(2)
C43 0.022(2) 0.043(3) 0.026(3) 0.005(2) -0.002(2) 0.000(2)
C29 0.027(2) 0.036(2) 0.020(3) 0.010(2) -0.002(2) -0.0044(18)
C24 0.026(2) 0.022(2) 0.028(3) 0.0014(19) -0.003(2) 0.0030(18)
C38 0.028(3) 0.054(3) 0.027(3) -0.005(2) -0.008(2) -0.001(2)
C14 0.023(2) 0.043(3) 0.030(3) -0.001(2) -0.002(3) -0.0006(19)
C51 0.036(3) 0.068(4) 0.044(4) 0.000(3) 0.003(3) 0.018(3)
C1 0.0214(19) 0.045(3) 0.017(2) -0.005(2) 0.0005(17) -0.0028(18)
C46 0.028(3) 0.037(3) 0.033(3) -0.010(2) -0.005(2) 0.000(2)
C8 0.029(3) 0.025(2) 0.048(4) 0.017(2) 0.016(3) 0.0018(19)
C23 0.019(2) 0.043(3) 0.044(4) 0.001(3) 0.003(2) -0.003(2)
C53 0.051(3) 0.050(3) 0.027(3) -0.002(3) 0.001(3) 0.002(3)
C34 0.037(3) 0.042(3) 0.031(3) 0.000(2) 0.012(3) 0.007(2)
C47 0.023(3) 0.064(4) 0.052(5) -0.002(3) 0.002(3) 0.001(2)
C9 0.048(3) 0.044(3) 0.049(4) 0.024(3) 0.015(3) 0.016(3)
C13 0.022(2) 0.051(3) 0.046(4) -0.016(3) 0.003(3) 0.006(2)
C52 0.065(4) 0.051(3) 0.036(4) -0.012(3) -0.004(3) 0.021(3)
C4 0.032(4) 0.075(6) 0.031(5) -0.023(4) 0.005(4) 0.006(4)
C7 0.022(2) 0.062(3) 0.017(3) -0.007(2) 0.0036(19) -0.0091(19)
C37 0.041(3) 0.053(3) 0.029(4) 0.002(3) 0.001(3) -0.025(2)
C48 0.053(3) 0.027(3) 0.067(5) 0.006(3) -0.024(3) -0.006(2)
C11 0.047(3) 0.019(2) 0.087(6) -0.007(3) 0.001(3) -0.009(2)
C56 0.047(3) 0.043(3) 0.039(4) 0.014(3) 0.002(3) -0.001(2)
C54 0.045(3) 0.045(3) 0.043(4) 0.002(3) 0.016(3) 0.005(2)
C3 0.032(4) 0.057(5) 0.036(5) -0.017(4) -0.003(4) -0.006(4)
C2 0.020(3) 0.055(5) 0.017(4) -0.002(4) -0.006(3) 0.001(3)
C5 0.021(3) 0.067(5) 0.018(4) 0.000(4) 0.002(3) -0.009(3)
C6 0.034(5) 0.073(6) 0.015(4) 0.006(4) -0.001(3) -0.005(4)
C30 0.023(3) 0.038(4) 0.032(5) 0.025(3) -0.002(3) -0.006(3)
C27 0.018(3) 0.058(5) 0.021(4) 0.017(3) -0.009(3) -0.011(3)
C10 0.047(4) 0.051(4) 0.103(7) 0.040(4) 0.043(4) 0.008(3)
C55 0.064(4) 0.031(3) 0.043(4) 0.001(2) 0.014(3) 0.002(3)
C28 0.025(4) 0.048(4) 0.020(4) 0.011(3) 0.000(3) -0.006(3)
C3A 0.021(6) 0.042(7) 0.017(4) 0.004(6) 0.002(5) -0.004(5)
C4A 0.021(5) 0.040(8) 0.017(4) 0.005(6) 0.004(5) -0.001(5)
C6A 0.016(6) 0.040(5) 0.014(8) 0.003(4) 0.005(5) -0.001(4)
C2A 0.021(4) 0.043(6) 0.014(4) 0.002(4) 0.001(3) -0.005(4)
C5A 0.019(5) 0.038(5) 0.009(5) 0.001(3) 0.004(4) 0.000(4)
C27A 0.033(5) 0.036(3) 0.024(10) 0.009(4) 0.003(5) -0.006(3)
C28A 0.032(5) 0.033(4) 0.019(8) 0.020(4) 0.000(5) -0.001(3)
C30A 0.029(4) 0.040(7) 0.026(4) 0.010(5) -0.005(3) -0.006(4)

loop_
_atom_type_symbol
_atom_type_description
_atom_type_scat_dispersion_real
_atom_type_scat_dispersion_imag
_atom_type_scat_source
C C 0.0033 0.0016 'International Tables Vol C Tables 4.2.6.8 and 6.1.1.4'
H H 0.0000 0.0000 'International Tables Vol C Tables 4.2.6.8 and 6.1.1.4'
D D 0.0000 0.0000 'International Tables Vol C Tables 4.2.6.8 and 6.1.1.4'
Ga Ga 0.2307 1.6083 'International Tables Vol C Tables 4.2.6.8 and 6.1.1.4'
N N 0.0061 0.0033 'International Tables Vol C Tables 4.2.6.8 and 6.1.1.4'
P P 0.1023 0.0942 'International Tables Vol C Tables 4.2.6.8 and 6.1.1.4'

loop_
_exptl_crystal_face_index_h
_exptl_crystal_face_index_k
_exptl_crystal_face_index_l
_exptl_crystal_face_perp_dist
29 2 -21 0.1173
23 -6 -19 0.1032
1 -12 -4 0.1370
-29 -1 21 0.0612
-1 0 -30 0.0860
-8 -10 -17 0.1404
-5 -8 23 0.0731
4 4 29 0.0733
31 5 14 0.1296
19 -8 17 0.0443
-32 0 -19 0.0788
-19 11 2 0.1684
-37 4 7 0.1086
19 0 -27 0.0879
16 -5 -25 0.0900
4 8 23 0.0900
8 9 -20 0.1305

loop_
_geom_angle_atom_site_label_1
_geom_angle_atom_site_label_2
_geom_angle_atom_site_label_3
_geom_angle
_geom_angle_site_symmetry_1
_geom_angle_site_symmetry_3
_geom_angle_publ_flag
P1 Ga1 Ga2 124.21(4) . . ?
N1 Ga1 Ga2 141.74(10) . . ?
N1 Ga1 P1 85.26(11) . . ?
N1 Ga1 C49 120.34(16) . . ?
C49 Ga1 Ga2 73.79(13) . . ?
C49 Ga1 P1 112.74(13) . . ?
P2 Ga2 Ga1 124.97(4) . . ?
N2 Ga2 Ga1 138.53(12) . . ?
N2 Ga2 P2 85.42(11) . . ?
N2 Ga2 C50 122.57(17) . . ?
C50 Ga2 Ga1 74.72(14) . . ?
C50 Ga2 P2 112.98(14) . . ?
C31 P2 Ga2 94.56(15) . . ?
C31 P2 C32 109.4(2) . . ?
C31 P2 C36 109.1(2) . . ?
C32 P2 Ga2 114.21(15) . . ?
C36 P2 Ga2 114.16(16) . . ?
C36 P2 C32 113.6(2) . . ?
C12 P1 Ga1 116.01(16) . . ?
C12 P1 C8 111.1(2) . . ?
C8 P1 Ga1 114.77(16) . . ?
C7 P1 Ga1 94.10(17) . . ?
C7 P1 C12 109.5(2) . . ?
C7 P1 C8 110.0(3) . . ?
C16 N1 Ga1 123.4(3) . . ?
C1 N1 Ga1 116.3(3) . . ?
C1 N1 C16 119.9(4) . . ?
C40 N2 Ga2 123.3(3) . . ?
C25 N2 Ga2 115.9(3) . . ?
C25 N2 C40 120.2(4) . . ?
Ga1 C49 H49A 111.8 . . ?
Ga1 C49 H49B 111.8 . . ?
H49A C49 H49B 109.5 . . ?
C50 C49 Ga1 100.0(3) . . ?
C50 C49 H49A 111.8 . . ?
C50 C49 H49B 111.8 . . ?
C21 C16 N1 120.1(3) . . ?
C17 C16 N1 119.8(3) . . ?
C17 C16 C21 120.1(4) . . ?
C45 C40 N2 121.2(4) . . ?
C41 C40 N2 119.2(4) . . ?
C41 C40 C45 119.6(4) . . ?
C25 C31 P2 116.7(3) . . ?
C25 C31 C29 107.0(4) . . ?
C29 C31 P2 136.1(3) . . ?
C16 C21 C24 121.2(4) . . ?
C20 C21 C16 118.8(4) . . ?
C20 C21 C24 120.0(4) . . ?
C16 C17 C22 120.4(4) . . ?
C18 C17 C16 118.6(4) . . ?
C18 C17 C22 121.0(4) . . ?
C33 C32 P2 105.3(3) . . ?
C33 C32 C35 108.6(4) . . ?
C33 C32 C34 108.9(4) . . ?
C35 C32 P2 110.8(4) . . ?
C34 C32 P2 113.6(3) . . ?
C34 C32 C35 109.5(4) . . ?
N2 C25 C31 126.9(4) . . ?
N2 C25 C26 126.4(4) . . ?
C31 C25 C26 106.6(4) . . ?
Ga2 C50 H50A 111.9 . . ?
Ga2 C50 H50B 111.9 . . ?
C49 C50 Ga2 99.6(3) . . ?
C49 C50 H50A 111.9 . . ?
C49 C50 H50B 111.9 . . ?
H50A C50 H50B 109.6 . . ?
C15 C12 P1 104.2(3) . . ?
C15 C12 C13 108.3(4) . . ?
C14 C12 P1 111.8(3) . . ?
C14 C12 C15 108.8(4) . . ?
C14 C12 C13 110.3(4) . . ?
C13 C12 P1 113.1(3) . . ?
C40 C45 C48 120.7(4) . . ?
C44 C45 C40 118.5(4) . . ?
C44 C45 C48 120.9(4) . . ?
C21 C20 H20 119.0 . . ?
C19 C20 C21 122.0(4) . . ?
C19 C20 H20 119.0 . . ?
H39A C39 H39B 109.5 . . ?
H39A C39 H39C 109.5 . . ?
H39B C39 H39C 109.5 . . ?
C36 C39 H39A 109.5 . . ?
C36 C39 H39B 109.5 . . ?
C36 C39 H39C 109.5 . . ?
C20 C19 C18 117.8(4) . . ?
C20 C19 C23 121.4(4) . . ?
C18 C19 C23 120.8(4) . . ?
C17 C18 H18 118.7 . . ?
C19 C18 C17 122.7(4) . . ?
C19 C18 H18 118.7 . . ?
C45 C44 H44 118.7 . . ?
C43 C44 C45 122.6(4) . . ?
C43 C44 H44 118.7 . . ?
C39 C36 P2 104.3(3) . . ?
C38 C36 P2 110.5(3) . . ?
C38 C36 C39 109.5(4) . . ?
C38 C36 C37 110.7(4) . . ?
C37 C36 P2 113.0(4) . . ?
C37 C36 C39 108.5(4) . . ?
C17 C22 H22A 109.5 . . ?
C17 C22 H22B 109.5 . . ?
C17 C22 H22C 109.5 . . ?
H22A C22 H22B 109.5 . . ?
H22A C22 H22C 109.5 . . ?
H22B C22 H22C 109.5 . . ?
C40 C41 C46 120.1(4) . . ?
C42 C41 C40 119.2(4) . . ?
C42 C41 C46 120.7(4) . . ?
C32 C33 H33A 109.5 . . ?
C32 C33 H33B 109.5 . . ?
C32 C33 H33C 109.5 . . ?
H33A C33 H33B 109.5 . . ?
H33A C33 H33C 109.5 . . ?
H33B C33 H33C 109.5 . . ?
C12 C15 H15A 109.5 . . ?
C12 C15 H15B 109.5 . . ?
C12 C15 H15C 109.5 . . ?
H15A C15 H15B 109.5 . . ?
H15A C15 H15C 109.5 . . ?
H15B C15 H15C 109.5 . . ?
C25 C26 H26 117.4 . . ?
C25 C26 H26A 115.6 . . ?
C25 C26 C30 100.2(4) . . ?
C25 C26 C27 103.7(4) . . ?
C25 C26 C28A 103.9(7) . . ?
C30 C26 H26 117.4 . . ?
C30 C26 C27 97.6(5) . . ?
C27 C26 H26 117.4 . . ?
C28A C26 H26A 115.6 . . ?
C30A C26 C25 102.9(8) . . ?
C30A C26 H26A 115.6 . . ?
C30A C26 C28A 101.3(11) . . ?
C41 C42 H42 118.8 . . ?
C43 C42 C41 122.3(4) . . ?
C43 C42 H42 118.8 . . ?
C32 C35 H35A 109.5 . . ?
C32 C35 H35B 109.5 . . ?
C32 C35 H35C 109.5 . . ?
H35A C35 H35B 109.5 . . ?
H35A C35 H35C 109.5 . . ?
H35B C35 H35C 109.5 . . ?
C44 C43 C47 121.0(5) . . ?
C42 C43 C44 117.8(4) . . ?
C42 C43 C47 121.2(4) . . ?
C31 C29 H29 114.4 . . ?
C31 C29 H29A 116.8 . . ?
C31 C29 C27A 107.3(8) . . ?
C31 C29 C30A 98.8(7) . . ?
C30 C29 C31 100.3(4) . . ?
C30 C29 H29 114.4 . . ?
C30 C29 C28 102.8(5) . . ?
C28 C29 C31 109.1(4) . . ?
C28 C29 H29 114.4 . . ?
C27A C29 H29A 116.8 . . ?
C27A C29 C30A 97.4(10) . . ?
C30A C29 H29A 116.8 . . ?
C21 C24 H24A 109.5 . . ?
C21 C24 H24B 109.5 . . ?
C21 C24 H24C 109.5 . . ?
H24A C24 H24B 109.5 . . ?
H24A C24 H24C 109.5 . . ?
H24B C24 H24C 109.5 . . ?
C36 C38 H38A 109.5 . . ?
C36 C38 H38B 109.5 . . ?
C36 C38 H38C 109.5 . . ?
H38A C38 H38B 109.5 . . ?
H38A C38 H38C 109.5 . . ?
H38B C38 H38C 109.5 . . ?
C12 C14 H14A 109.5 . . ?
C12 C14 H14B 109.5 . . ?
C12 C14 H14C 109.5 . . ?
H14A C14 H14B 109.5 . . ?
H14A C14 H14C 109.5 . . ?
H14B C14 H14C 109.5 . . ?
C52 C51 D51 119.9 . . ?
C56 C51 D51 119.9 . . ?
C56 C51 C52 120.1(5) . . ?
N1 C1 C7 126.7(5) . . ?
N1 C1 C2 126.7(4) . . ?
N1 C1 C5A 123.5(9) . . ?
C7 C1 C2 106.2(5) . . ?
C7 C1 C5A 107.3(9) . . ?
C41 C46 H46A 109.5 . . ?
C41 C46 H46B 109.5 . . ?
C41 C46 H46C 109.5 . . ?
H46A C46 H46B 109.5 . . ?
H46A C46 H46C 109.5 . . ?
H46B C46 H46C 109.5 . . ?
C9 C8 P1 105.5(3) . . ?
C11 C8 P1 109.1(4) . . ?
C11 C8 C9 108.4(4) . . ?
C10 C8 P1 114.4(4) . . ?
C10 C8 C9 109.4(5) . . ?
C10 C8 C11 109.8(5) . . ?
C19 C23 H23A 109.5 . . ?
C19 C23 H23B 109.5 . . ?
C19 C23 H23C 109.5 . . ?
H23A C23 H23B 109.5 . . ?
H23A C23 H23C 109.5 . . ?
H23B C23 H23C 109.5 . . ?
C52 C53 D53 120.4 . . ?
C54 C53 D53 120.4 . . ?
C54 C53 C52 119.2(5) . . ?
C32 C34 H34A 109.5 . . ?
C32 C34 H34B 109.5 . . ?
C32 C34 H34C 109.5 . . ?
H34A C34 H34B 109.5 . . ?
H34A C34 H34C 109.5 . . ?
H34B C34 H34C 109.5 . . ?
C43 C47 H47A 109.5 . . ?
C43 C47 H47B 109.5 . . ?
C43 C47 H47C 109.5 . . ?
H47A C47 H47B 109.5 . . ?
H47A C47 H47C 109.5 . . ?
H47B C47 H47C 109.5 . . ?
C8 C9 H9A 109.5 . . ?
C8 C9 H9B 109.5 . . ?
C8 C9 H9C 109.5 . . ?
H9A C9 H9B 109.5 . . ?
H9A C9 H9C 109.5 . . ?
H9B C9 H9C 109.5 . . ?
C12 C13 H13A 109.5 . . ?
C12 C13 H13B 109.5 . . ?
C12 C13 H13C 109.5 . . ?
H13A C13 H13B 109.5 . . ?
H13A C13 H13C 109.5 . . ?
H13B C13 H13C 109.5 . . ?
C51 C52 C53 120.6(5) . . ?
C51 C52 D52 119.7 . . ?
C53 C52 D52 119.7 . . ?
H4A C4 H4B 109.0 . . ?
C3 C4 H4A 111.1 . . ?
C3 C4 H4B 111.1 . . ?
C5 C4 H4A 111.1 . . ?
C5 C4 H4B 111.1 . . ?
C5 C4 C3 103.5(6) . . ?
C1 C7 P1 117.6(4) . . ?
C1 C7 C5 106.8(5) . . ?
C1 C7 C2A 103.3(8) . . ?
C5 C7 P1 134.5(4) . . ?
C2A C7 P1 135.5(8) . . ?
C36 C37 H37A 109.5 . . ?
C36 C37 H37B 109.5 . . ?
C36 C37 H37C 109.5 . . ?
H37A C37 H37B 109.5 . . ?
H37A C37 H37C 109.5 . . ?
H37B C37 H37C 109.5 . . ?
C45 C48 H48A 109.5 . . ?
C45 C48 H48B 109.5 . . ?
C45 C48 H48C 109.5 . . ?
H48A C48 H48B 109.5 . . ?
H48A C48 H48C 109.5 . . ?
H48B C48 H48C 109.5 . . ?
C8 C11 H11A 109.5 . . ?
C8 C11 H11B 109.5 . . ?
C8 C11 H11C 109.5 . . ?
H11A C11 H11B 109.5 . . ?
H11A C11 H11C 109.5 . . ?
H11B C11 H11C 109.5 . . ?
C51 C56 D56 120.2 . . ?
C51 C56 C55 119.7(5) . . ?
C55 C56 D56 120.2 . . ?
C53 C54 D54 119.9 . . ?
C53 C54 C55 120.2(5) . . ?
C55 C54 D54 119.9 . . ?
C4 C3 H3A 111.1 . . ?
C4 C3 H3B 111.1 . . ?
H3A C3 H3B 109.1 . . ?
C2 C3 C4 103.2(6) . . ?
C2 C3 H3A 111.1 . . ?
C2 C3 H3B 111.1 . . ?
C1 C2 C3 102.9(5) . . ?
C1 C2 H2 116.5 . . ?
C1 C2 C6 101.8(5) . . ?
C3 C2 H2 116.5 . . ?
C3 C2 C6 100.1(6) . . ?
C6 C2 H2 116.5 . . ?
C4 C5 C7 104.9(6) . . ?
C4 C5 H5 115.8 . . ?
C4 C5 C6 100.6(6) . . ?
C7 C5 H5 115.8 . . ?
C6 C5 C7 101.9(5) . . ?
C6 C5 H5 115.8 . . ?
C2 C6 H6A 112.9 . . ?
C2 C6 H6B 112.9 . . ?
C5 C6 C2 94.0(5) . . ?
C5 C6 H6A 112.9 . . ?
C5 C6 H6B 112.9 . . ?
H6A C6 H6B 110.3 . . ?
C26 C30 H30A 112.8 . . ?
C26 C30 H30B 112.8 . . ?
C29 C30 C26 94.8(4) . . ?
C29 C30 H30A 112.8 . . ?
C29 C30 H30B 112.8 . . ?
H30A C30 H30B 110.2 . . ?
C26 C27 H27A 110.6 . . ?
C26 C27 H27B 110.6 . . ?
H27A C27 H27B 108.8 . . ?
C28 C27 C26 105.6(5) . . ?
C28 C27 H27A 110.6 . . ?
C28 C27 H27B 110.6 . . ?
C8 C10 H10A 109.5 . . ?
C8 C10 H10B 109.5 . . ?
C8 C10 H10C 109.5 . . ?
H10A C10 H10B 109.5 . . ?
H10A C10 H10C 109.5 . . ?
H10B C10 H10C 109.5 . . ?
C56 C55 C54 120.1(5) . . ?
C56 C55 D55 119.9 . . ?
C54 C55 D55 119.9 . . ?
C29 C28 C27 99.8(5) . . ?
C29 C28 H28A 111.8 . . ?
C29 C28 H28B 111.8 . . ?
C27 C28 H28A 111.8 . . ?
C27 C28 H28B 111.8 . . ?
H28A C28 H28B 109.5 . . ?
H3AA C3A H3AB 109.3 . . ?
C4A C3A H3AA 111.5 . . ?
C4A C3A H3AB 111.5 . . ?
C2A C3A H3AA 111.5 . . ?
C2A C3A H3AB 111.5 . . ?
C2A C3A C4A 101.3(15) . . ?
C3A C4A H4AA 111.1 . . ?
C3A C4A H4AB 111.1 . . ?
H4AA C4A H4AB 109.0 . . ?
C5A C4A C3A 103.5(16) . . ?
C5A C4A H4AA 111.1 . . ?
C5A C4A H4AB 111.1 . . ?
H6AA C6A H6AB 110.7 . . ?
C2A C6A H6AA 113.3 . . ?
C2A C6A H6AB 113.3 . . ?
C2A C6A C5A 91.7(14) . . ?
C5A C6A H6AA 113.3 . . ?
C5A C6A H6AB 113.3 . . ?
C7 C2A H2A 115.3 . . ?
C3A C2A C7 100.0(15) . . ?
C3A C2A H2A 115.3 . . ?
C6A C2A C7 109.2(14) . . ?
C6A C2A C3A 99.7(15) . . ?
C6A C2A H2A 115.3 . . ?
C1 C5A H5A 116.5 . . ?
C4A C5A C1 97.4(14) . . ?
C4A C5A C6A 101.3(16) . . ?
C4A C5A H5A 116.5 . . ?
C6A C5A C1 106.0(14) . . ?
C6A C5A H5A 116.5 . . ?
C29 C27A H27C 111.1 . . ?
C29 C27A H27D 111.1 . . ?
C29 C27A C28A 103.2(12) . . ?
H27C C27A H27D 109.1 . . ?
C28A C27A H27C 111.1 . . ?
C28A C27A H27D 111.1 . . ?
C26 C28A H28C 111.4 . . ?
C26 C28A H28D 111.4 . . ?
C27A C28A C26 102.1(12) . . ?
C27A C28A H28C 111.4 . . ?
C27A C28A H28D 111.4 . . ?
H28C C28A H28D 109.2 . . ?
C26 C30A C29 96.2(10) . . ?
C26 C30A H30C 112.5 . . ?
C26 C30A H30D 112.5 . . ?
C29 C30A H30C 112.5 . . ?
C29 C30A H30D 112.5 . . ?
H30C C30A H30D 110.0 . . ?

loop_
_geom_bond_atom_site_label_1
_geom_bond_atom_site_label_2
_geom_bond_distance
_geom_bond_site_symmetry_2
_geom_bond_publ_flag
Ga1 Ga2 2.4799(7) . ?
Ga1 P1 2.4589(13) . ?
Ga1 N1 1.988(4) . ?
Ga1 C49 2.043(4) . ?
Ga2 P2 2.4423(13) . ?
Ga2 N2 1.977(4) . ?
Ga2 C50 2.027(4) . ?
P2 C31 1.758(4) . ?
P2 C32 1.886(4) . ?
P2 C36 1.882(4) . ?
P1 C12 1.870(4) . ?
P1 C8 1.883(4) . ?
P1 C7 1.749(5) . ?
N1 C16 1.427(5) . ?
N1 C1 1.335(6) . ?
N2 C40 1.421(5) . ?
N2 C25 1.353(6) . ?
C49 H49A 0.9900 . ?
C49 H49B 0.9900 . ?
C49 C50 1.533(6) . ?
C16 C21 1.408(5) . ?
C16 C17 1.402(5) . ?
C40 C45 1.413(6) . ?
C40 C41 1.402(6) . ?
C31 C25 1.374(6) . ?
C31 C29 1.532(6) . ?
C21 C20 1.401(6) . ?
C21 C24 1.498(5) . ?
C17 C18 1.395(6) . ?
C17 C22 1.511(6) . ?
C32 C33 1.526(7) . ?
C32 C35 1.542(7) . ?
C32 C34 1.537(7) . ?
C25 C26 1.521(6) . ?
C50 H50A 0.9900 . ?
C50 H50B 0.9900 . ?
C12 C15 1.536(6) . ?
C12 C14 1.533(7) . ?
C12 C13 1.537(7) . ?
C45 C44 1.388(6) . ?
C45 C48 1.512(6) . ?
C20 H20 0.9500 . ?
C20 C19 1.386(6) . ?
C39 H39A 0.9800 . ?
C39 H39B 0.9800 . ?
C39 H39C 0.9800 . ?
C39 C36 1.541(6) . ?
C19 C18 1.387(6) . ?
C19 C23 1.514(6) . ?
C18 H18 0.9500 . ?
C44 H44 0.9500 . ?
C44 C43 1.384(7) . ?
C36 C38 1.519(6) . ?
C36 C37 1.528(6) . ?
C22 H22A 0.9800 . ?
C22 H22B 0.9800 . ?
C22 H22C 0.9800 . ?
C41 C42 1.387(6) . ?
C41 C46 1.522(6) . ?
C33 H33A 0.9800 . ?
C33 H33B 0.9800 . ?
C33 H33C 0.9800 . ?
C15 H15A 0.9800 . ?
C15 H15B 0.9800 . ?
C15 H15C 0.9800 . ?
C26 H26 1.0000 . ?
C26 H26A 1.0000 . ?
C26 C30 1.552(7) . ?
C26 C27 1.600(9) . ?
C26 C28A 1.585(15) . ?
C26 C30A 1.432(17) . ?
C42 H42 0.9500 . ?
C42 C43 1.380(7) . ?
C35 H35A 0.9800 . ?
C35 H35B 0.9800 . ?
C35 H35C 0.9800 . ?
C43 C47 1.515(6) . ?
C29 H29 1.0000 . ?
C29 H29A 1.0000 . ?
C29 C30 1.511(8) . ?
C29 C28 1.530(8) . ?
C29 C27A 1.545(15) . ?
C29 C30A 1.595(16) . ?
C24 H24A 0.9800 . ?
C24 H24B 0.9800 . ?
C24 H24C 0.9800 . ?
C38 H38A 0.9800 . ?
C38 H38B 0.9800 . ?
C38 H38C 0.9800 . ?
C14 H14A 0.9800 . ?
C14 H14B 0.9800 . ?
C14 H14C 0.9800 . ?
C51 D51 0.9500 . ?
C51 C52 1.376(8) . ?
C51 C56 1.364(8) . ?
C1 C7 1.385(6) . ?
C1 C2 1.548(8) . ?
C1 C5A 1.573(18) . ?
C46 H46A 0.9800 . ?
C46 H46B 0.9800 . ?
C46 H46C 0.9800 . ?
C8 C9 1.547(7) . ?
C8 C11 1.536(8) . ?
C8 C10 1.518(7) . ?
C23 H23A 0.9800 . ?
C23 H23B 0.9800 . ?
C23 H23C 0.9800 . ?
C53 D53 0.9500 . ?
C53 C52 1.376(7) . ?
C53 C54 1.371(7) . ?
C34 H34A 0.9800 . ?
C34 H34B 0.9800 . ?
C34 H34C 0.9800 . ?
C47 H47A 0.9800 . ?
C47 H47B 0.9800 . ?
C47 H47C 0.9800 . ?
C9 H9A 0.9800 . ?
C9 H9B 0.9800 . ?
C9 H9C 0.9800 . ?
C13 H13A 0.9800 . ?
C13 H13B 0.9800 . ?
C13 H13C 0.9800 . ?
C52 D52 0.9500 . ?
C4 H4A 0.9900 . ?
C4 H4B 0.9900 . ?
C4 C3 1.556(10) . ?
C4 C5 1.517(10) . ?
C7 C5 1.546(9) . ?
C7 C2A 1.578(18) . ?
C37 H37A 0.9800 . ?
C37 H37B 0.9800 . ?
C37 H37C 0.9800 . ?
C48 H48A 0.9800 . ?
C48 H48B 0.9800 . ?
C48 H48C 0.9800 . ?
C11 H11A 0.9800 . ?
C11 H11B 0.9800 . ?
C11 H11C 0.9800 . ?
C56 D56 0.9500 . ?
C56 C55 1.379(7) . ?
C54 D54 0.9500 . ?
C54 C55 1.379(7) . ?
C3 H3A 0.9900 . ?
C3 H3B 0.9900 . ?
C3 C2 1.549(9) . ?
C2 H2 1.0000 . ?
C2 C6 1.556(10) . ?
C5 H5 1.0000 . ?
C5 C6 1.539(10) . ?
C6 H6A 0.9900 . ?
C6 H6B 0.9900 . ?
C30 H30A 0.9900 . ?
C30 H30B 0.9900 . ?
C27 H27A 0.9900 . ?
C27 H27B 0.9900 . ?
C27 C28 1.562(8) . ?
C10 H10A 0.9800 . ?
C10 H10B 0.9800 . ?
C10 H10C 0.9800 . ?
C55 D55 0.9500 . ?
C28 H28A 0.9900 . ?
C28 H28B 0.9900 . ?
C3A H3AA 0.9900 . ?
C3A H3AB 0.9900 . ?
C3A C4A 1.553(19) . ?
C3A C2A 1.543(19) . ?
C4A H4AA 0.9900 . ?
C4A H4AB 0.9900 . ?
C4A C5A 1.528(19) . ?
C6A H6AA 0.9900 . ?
C6A H6AB 0.9900 . ?
C6A C2A 1.54(2) . ?
C6A C5A 1.551(19) . ?
C2A H2A 1.0000 . ?
C5A H5A 1.0000 . ?
C27A H27C 0.9900 . ?
C27A H27D 0.9900 . ?
C27A C28A 1.566(18) . ?
C28A H28C 0.9900 . ?
C28A H28D 0.9900 . ?
C30A H30C 0.9900 . ?
C30A H30D 0.9900 . ?

loop_
_geom_torsion_atom_site_label_1
_geom_torsion_atom_site_label_2
_geom_torsion_atom_site_label_3
_geom_torsion_atom_site_label_4
_geom_torsion
_geom_torsion_site_symmetry_1
_geom_torsion_site_symmetry_2
_geom_torsion_site_symmetry_3
_geom_torsion_site_symmetry_4
_geom_torsion_publ_flag
Ga1 P1 C12 C15 -38.2(4) . . . . ?
Ga1 P1 C12 C14 79.2(3) . . . . ?
Ga1 P1 C12 C13 -155.6(3) . . . . ?
Ga1 P1 C8 C9 62.0(4) . . . . ?
Ga1 P1 C8 C11 -54.2(4) . . . . ?
Ga1 P1 C8 C10 -177.8(4) . . . . ?
Ga1 P1 C7 C1 -1.0(4) . . . . ?
Ga1 P1 C7 C5 -167.4(6) . . . . ?
Ga1 P1 C7 C2A 153.6(11) . . . . ?
Ga1 N1 C16 C21 97.5(4) . . . . ?
Ga1 N1 C16 C17 -80.3(5) . . . . ?
Ga1 N1 C1 C7 -3.7(7) . . . . ?
Ga1 N1 C1 C2 167.8(5) . . . . ?
Ga1 N1 C1 C5A -163.2(9) . . . . ?
Ga1 C49 C50 Ga2 31.7(3) . . . . ?
Ga2 P2 C31 C25 -3.8(4) . . . . ?
Ga2 P2 C31 C29 -178.6(5) . . . . ?
Ga2 P2 C32 C33 52.0(4) . . . . ?
Ga2 P2 C32 C35 -65.3(4) . . . . ?
Ga2 P2 C32 C34 171.0(3) . . . . ?
Ga2 P2 C36 C39 -47.9(4) . . . . ?
Ga2 P2 C36 C38 69.7(3) . . . . ?
Ga2 P2 C36 C37 -165.5(3) . . . . ?
Ga2 N2 C40 C45 99.5(5) . . . . ?
Ga2 N2 C40 C41 -79.8(5) . . . . ?
Ga2 N2 C25 C31 6.7(6) . . . . ?
Ga2 N2 C25 C26 -178.5(4) . . . . ?
P2 C31 C25 N2 -0.9(7) . . . . ?
P2 C31 C25 C26 -176.6(3) . . . . ?
P2 C31 C29 C30 -150.8(5) . . . . ?
P2 C31 C29 C28 101.7(5) . . . . ?
P2 C31 C29 C27A -113.7(8) . . . . ?
P2 C31 C29 C30A 145.7(8) . . . . ?
P1 C7 C5 C4 -121.2(6) . . . . ?
P1 C7 C5 C6 134.3(6) . . . . ?
P1 C7 C2A C3A 126.2(11) . . . . ?
P1 C7 C2A C6A -129.7(12) . . . . ?
N1 C16 C21 C20 -178.3(4) . . . . ?
N1 C16 C21 C24 3.7(7) . . . . ?
N1 C16 C17 C18 177.7(4) . . . . ?
N1 C16 C17 C22 -3.7(7) . . . . ?
N1 C1 C7 P1 3.1(8) . . . . ?
N1 C1 C7 C5 173.0(5) . . . . ?
N1 C1 C7 C2A -158.8(9) . . . . ?
N1 C1 C2 C3 116.1(6) . . . . ?
N1 C1 C2 C6 -140.5(6) . . . . ?
N1 C1 C5A C4A -125.4(11) . . . . ?
N1 C1 C5A C6A 130.5(12) . . . . ?
N2 C40 C45 C44 179.9(5) . . . . ?
N2 C40 C45 C48 0.4(7) . . . . ?
N2 C40 C41 C42 179.1(4) . . . . ?
N2 C40 C41 C46 -2.3(7) . . . . ?
N2 C25 C26 C30 151.9(5) . . . . ?
N2 C25 C26 C27 -107.6(5) . . . . ?
N2 C25 C26 C28A 113.3(8) . . . . ?
N2 C25 C26 C30A -141.3(9) . . . . ?
C16 N1 C1 C7 -176.5(5) . . . . ?
C16 N1 C1 C2 -5.1(7) . . . . ?
C16 N1 C1 C5A 24.0(10) . . . . ?
C16 C21 C20 C19 0.9(7) . . . . ?
C16 C17 C18 C19 0.4(8) . . . . ?
C40 N2 C25 C31 178.0(4) . . . . ?
C40 N2 C25 C26 -7.1(7) . . . . ?
C40 C45 C44 C43 1.0(8) . . . . ?
C40 C41 C42 C43 1.2(8) . . . . ?
C31 P2 C32 C33 -52.6(4) . . . . ?
C31 P2 C32 C35 -169.8(3) . . . . ?
C31 P2 C32 C34 66.5(4) . . . . ?
C31 P2 C36 C39 56.4(4) . . . . ?
C31 P2 C36 C38 174.1(3) . . . . ?
C31 P2 C36 C37 -61.2(4) . . . . ?
C31 C25 C26 C30 -32.4(5) . . . . ?
C31 C25 C26 C27 68.1(5) . . . . ?
C31 C25 C26 C28A -71.0(8) . . . . ?
C31 C25 C26 C30A 34.4(9) . . . . ?
C31 C29 C30 C26 -50.9(5) . . . . ?
C31 C29 C28 C27 65.4(5) . . . . ?
C31 C29 C27A C28A -63.7(14) . . . . ?
C31 C29 C30A C26 48.5(10) . . . . ?
C21 C16 C17 C18 -0.1(7) . . . . ?
C21 C16 C17 C22 178.5(5) . . . . ?
C21 C20 C19 C18 -0.6(8) . . . . ?
C21 C20 C19 C23 179.3(5) . . . . ?
C17 C16 C21 C20 -0.5(7) . . . . ?
C17 C16 C21 C24 -178.6(4) . . . . ?
C32 P2 C31 C25 113.9(4) . . . . ?
C32 P2 C31 C29 -60.9(5) . . . . ?
C32 P2 C36 C39 178.8(3) . . . . ?
C32 P2 C36 C38 -63.6(4) . . . . ?
C32 P2 C36 C37 61.1(4) . . . . ?
C25 N2 C40 C45 -71.2(6) . . . . ?
C25 N2 C40 C41 109.5(5) . . . . ?
C25 C31 C29 C30 34.1(5) . . . . ?
C25 C31 C29 C28 -73.5(5) . . . . ?
C25 C31 C29 C27A 71.2(8) . . . . ?
C25 C31 C29 C30A -29.4(8) . . . . ?
C25 C26 C30 C29 50.9(5) . . . . ?
C25 C26 C27 C28 -70.8(5) . . . . ?
C25 C26 C28A C27A 72.7(13) . . . . ?
C25 C26 C30A C29 -49.9(10) . . . . ?
C12 P1 C8 C9 -164.0(4) . . . . ?
C12 P1 C8 C11 79.8(4) . . . . ?
C12 P1 C8 C10 -43.7(6) . . . . ?
C12 P1 C7 C1 -120.4(4) . . . . ?
C12 P1 C7 C5 73.2(6) . . . . ?
C12 P1 C7 C2A 34.1(12) . . . . ?
C45 C40 C41 C42 -0.2(7) . . . . ?
C45 C40 C41 C46 178.5(5) . . . . ?
C45 C44 C43 C42 0.0(8) . . . . ?
C45 C44 C43 C47 178.7(5) . . . . ?
C20 C19 C18 C17 0.0(8) . . . . ?
C36 P2 C31 C25 -121.3(4) . . . . ?
C36 P2 C31 C29 63.9(5) . . . . ?
C36 P2 C32 C33 -174.8(3) . . . . ?
C36 P2 C32 C35 68.0(4) . . . . ?
C36 P2 C32 C34 -55.7(4) . . . . ?
C22 C17 C18 C19 -178.2(5) . . . . ?
C41 C40 C45 C44 -0.9(7) . . . . ?
C41 C40 C45 C48 179.7(5) . . . . ?
C41 C42 C43 C44 -1.1(8) . . . . ?
C41 C42 C43 C47 -179.8(5) . . . . ?
C26 C27 C28 C29 4.1(6) . . . . ?
C29 C31 C25 N2 175.3(4) . . . . ?
C29 C31 C25 C26 -0.4(5) . . . . ?
C29 C27A C28A C26 -5.3(16) . . . . ?
C24 C21 C20 C19 179.0(5) . . . . ?
C51 C56 C55 C54 -0.2(9) . . . . ?
C1 N1 C16 C21 -90.2(5) . . . . ?
C1 N1 C16 C17 92.0(5) . . . . ?
C1 C7 C5 C4 71.4(6) . . . . ?
C1 C7 C5 C6 -33.1(7) . . . . ?
C1 C7 C2A C3A -76.9(13) . . . . ?
C1 C7 C2A C6A 27.2(16) . . . . ?
C1 C2 C6 C5 -49.4(6) . . . . ?
C46 C41 C42 C43 -177.5(5) . . . . ?
C8 P1 C12 C15 -171.6(4) . . . . ?
C8 P1 C12 C14 -54.2(4) . . . . ?
C8 P1 C12 C13 71.0(4) . . . . ?
C8 P1 C7 C1 117.3(4) . . . . ?
C8 P1 C7 C5 -49.1(7) . . . . ?
C8 P1 C7 C2A -88.2(12) . . . . ?
C23 C19 C18 C17 -180.0(5) . . . . ?
C53 C54 C55 C56 -1.5(9) . . . . ?
C52 C51 C56 C55 1.4(10) . . . . ?
C52 C53 C54 C55 1.9(9) . . . . ?
C4 C3 C2 C1 70.7(7) . . . . ?
C4 C3 C2 C6 -34.0(7) . . . . ?
C4 C5 C6 C2 -58.4(7) . . . . ?
C7 P1 C12 C15 66.7(4) . . . . ?
C7 P1 C12 C14 -175.9(4) . . . . ?
C7 P1 C12 C13 -50.7(4) . . . . ?
C7 P1 C8 C9 -42.6(4) . . . . ?
C7 P1 C8 C11 -158.8(3) . . . . ?
C7 P1 C8 C10 77.7(5) . . . . ?
C7 C1 C2 C3 -71.1(6) . . . . ?
C7 C1 C2 C6 32.4(7) . . . . ?
C7 C1 C5A C4A 71.7(13) . . . . ?
C7 C1 C5A C6A -32.4(15) . . . . ?
C7 C5 C6 C2 49.5(6) . . . . ?
C48 C45 C44 C43 -179.6(5) . . . . ?
C56 C51 C52 C53 -1.0(10) . . . . ?
C54 C53 C52 C51 -0.6(9) . . . . ?
C3 C4 C5 C7 -67.1(7) . . . . ?
C3 C4 C5 C6 38.3(8) . . . . ?
C3 C2 C6 C5 56.2(6) . . . . ?
C2 C1 C7 P1 -169.7(4) . . . . ?
C2 C1 C7 C5 0.2(7) . . . . ?
C5 C4 C3 C2 -2.3(8) . . . . ?
C30 C26 C27 C28 31.7(5) . . . . ?
C30 C29 C28 C27 -40.5(5) . . . . ?
C27 C26 C30 C29 -54.6(5) . . . . ?
C28 C29 C30 C26 61.6(5) . . . . ?
C3A C4A C5A C1 -75.2(17) . . . . ?
C3A C4A C5A C6A 33(2) . . . . ?
C4A C3A C2A C7 68.9(17) . . . . ?
C4A C3A C2A C6A -42.8(19) . . . . ?
C2A C3A C4A C5A 6(2) . . . . ?
C2A C6A C5A C1 43.7(16) . . . . ?
C2A C6A C5A C4A -57.4(17) . . . . ?
C5A C1 C7 P1 165.3(8) . . . . ?
C5A C1 C7 C2A 3.4(12) . . . . ?
C5A C6A C2A C7 -43.1(17) . . . . ?
C5A C6A C2A C3A 61.2(16) . . . . ?
C27A C29 C30A C26 -60.3(12) . . . . ?
C28A C26 C30A C29 57.4(12) . . . . ?
C30A C26 C28A C27A -33.9(15) . . . . ?
C30A C29 C27A C28A 37.9(15) . . . . ?

loop_
_twin_individual_id
_twin_individual_mass_fraction_refined
1 0.510(12)
2 0.490(12)

loop_
_exptl_oxdiff_crystal_face_indexfrac_h
_exptl_oxdiff_crystal_face_indexfrac_k
_exptl_oxdiff_crystal_face_indexfrac_l
_exptl_oxdiff_crystal_face_x
_exptl_oxdiff_crystal_face_y
_exptl_oxdiff_crystal_face_z
28.7603 2.1015 -20.6228 -0.7778 0.4757 0.4107
23.4142 -6.4716 -18.6526 -0.8105 0.4966 -0.3106
1.3219 -12.0247 -3.7081 -0.2984 0.1837 -0.9366
-28.9213 -1.1816 20.9504 0.8024 -0.4908 -0.3396
-1.4523 0.0677 -30.2403 -0.9512 -0.2823 0.1243
-8.3218 -9.6389 -17.2703 -0.6430 -0.1902 -0.7419
-4.7703 -7.6522 23.1928 0.6512 0.1938 -0.7337
4.2013 3.5794 28.7421 0.9417 0.2792 0.1879
30.9014 5.3894 14.1687 0.3626 0.7604 0.5388
18.7218 -8.1581 17.4549 0.3364 0.7070 -0.6221
-31.5438 0.2619 -18.9388 -0.4291 -0.9004 -0.0714
-18.7550 10.7087 2.0470 0.3197 -0.5872 0.7437
-37.1244 3.9237 6.9680 0.4760 -0.8757 0.0817
19.1436 0.4402 -26.6336 -0.9413 0.2258 0.2510
15.6400 -4.5797 -25.4584 -0.9578 0.2294 -0.1735
3.5169 7.7322 23.1612 0.8281 0.1543 0.5389
8.2397 8.6689 -20.2308 -0.5611 -0.1035 0.8213
